data_1558161
loop_
_publ_author_name
'Sarr, Bougar'
'Mbaye, Abdou'
'Tour\'e, Assane'
'Diop, Cheikh Abdoul Khadir'
'Sidib\'e, Mamadou'
'Michaud, Fran\,cois'

_publ_section_title
;
 Dipropylammonium 4-aminobenzenesulfonate
;
_journal_coeditor_code HB4347
_journal_issue 5
_journal_name_full IUCrData
_journal_page_first x200659
_journal_paper_doi 10.1107/S2414314620006598
_journal_volume 5
_journal_year 2020
_chemical_formula_iupac 'C6 H16 N +, C6 H6 N O3 S -'
_chemical_formula_moiety 'C6 H16 N +, C6 H6 N O3 S -'
_chemical_formula_sum 'C12 H22 N2 O3 S'
_chemical_formula_weight 274.38
_chemical_name_common
;
Dipropylammonium 4-aminobenzenesulfonate
;
_chemical_name_systematic
;
Dipropylazanium 4-aminobenzenesulfonate
;
_space_group_crystal_system monoclinic
_space_group_IT_number 7
_space_group_name_Hall 'P -2yac'
_space_group_name_H-M_alt 'P 1 n 1'
_atom_sites_solution_hydrogens geom
_atom_sites_solution_primary direct
_atom_sites_solution_secondary difmap
_audit_creation_method 'WinGX routine CIF_UPDATE'
_cell_angle_alpha 90
_cell_angle_beta 95.067(7)
_cell_angle_gamma 90
_cell_formula_units_Z 2
_cell_length_a 10.2564(7)
_cell_length_b 6.5369(5)
_cell_length_c 10.9683(9)
_cell_measurement_reflns_used 38522
_cell_measurement_temperature 293(2)
_cell_measurement_theta_max 37.413
_cell_measurement_theta_min 3.543
_cell_volume 732.50(10)
_computing_cell_refinement ' '
_computing_data_collection ' '
_computing_data_reduction ' '
_computing_molecular_graphics
;
<i>OLEX2</i> (Dolomanov <i>et al.</i>,  2009)
       ORTEP3 for Windows (Farrugia, 2012)
       Mercury  (Macrae et al., 2020)
;
_computing_publication_material
;
<i>OLEX2</i> (Dolomanov <i>et al.</i>,  2009),
       WinGX (Farrugia, 2012),
       PLATON (Spek, 2020),
       enCIFer (Allen <i>et al.</i>,  2004)
;
_computing_structure_refinement
;
SHELXL97 (Sheldrick, 2008)
;
_computing_structure_solution
;
ShelXT (Sheldrick, 2015)
;
_diffrn_ambient_temperature 293(2)
_diffrn_detector 'CCD plate'
_diffrn_measured_fraction_theta_full 0.99
_diffrn_measured_fraction_theta_max 0.99
_diffrn_measurement_device 'four-circle diffractometer'
_diffrn_measurement_device_type 'Agilent Xcalibur, Sapphire2 '
_diffrn_measurement_method '\w scans'
_diffrn_radiation_monochromator graphite
_diffrn_radiation_type MoK\a
_diffrn_radiation_wavelength 0.71073
_diffrn_reflns_av_R_equivalents 0.1489
_diffrn_reflns_av_unetI/netI 0.0853
_diffrn_reflns_limit_h_max 14
_diffrn_reflns_limit_h_min -13
_diffrn_reflns_limit_k_max 9
_diffrn_reflns_limit_k_min -9
_diffrn_reflns_limit_l_max 15
_diffrn_reflns_limit_l_min -15
_diffrn_reflns_number 21351
_diffrn_reflns_theta_full 29.8
_diffrn_reflns_theta_max 29.8
_diffrn_reflns_theta_min 6.41
_exptl_absorpt_coefficient_mu 0.224
_exptl_absorpt_correction_T_max 0.7459
_exptl_absorpt_correction_T_min 0.6690
_exptl_absorpt_correction_type multi-scan
_exptl_absorpt_process_details
;
(SADABS; Bruker, 2008)
;
_exptl_crystal_colour 'clear light colourless'
_exptl_crystal_density_diffrn 1.244
_exptl_crystal_density_method 'not measured'
_exptl_crystal_description block
_exptl_crystal_F_000 296
_exptl_crystal_size_max 0.38
_exptl_crystal_size_mid 0.28
_exptl_crystal_size_min 0.19
_refine_diff_density_max 0.211
_refine_diff_density_min -0.282
_refine_ls_abs_structure_details
;
Flack (1983)
;
_refine_ls_abs_structure_Flack 0.09(6)
_refine_ls_extinction_method none
_refine_ls_goodness_of_fit_ref 1.172
_refine_ls_hydrogen_treatment mixed
_refine_ls_matrix_type full
_refine_ls_number_constraints 34
_refine_ls_number_parameters 181
_refine_ls_number_reflns 4018
_refine_ls_number_restraints 13
_refine_ls_restrained_S_all 1.171
_refine_ls_R_factor_all 0.047
_refine_ls_R_factor_gt 0.0388
_refine_ls_shift/su_max 0.003
_refine_ls_shift/su_mean 0
_refine_ls_structure_factor_coef Fsqd
_refine_ls_weighting_details 'calc w=1/[\s^2^(Fo^2^)+(0.0000P)^2^+0.0621P] where P=(Fo^2^+2Fc^2^)/3'
_refine_ls_weighting_scheme calc
_refine_ls_wR_factor_gt 0.0895
_refine_ls_wR_factor_ref 0.0966
_reflns_number_gt 3387
_reflns_number_total 4018
_reflns_threshold_expression >2\s(I)
_cod_data_source_file hb4347sup1.cif
_cod_data_source_block I
_cod_original_sg_symbol_Hall ' P -2yc (x-z,y,z)'
_cod_database_code 1558161

loop_
_symmetry_equiv_pos_as_xyz
'x, y, z'
'x+1/2, -y, z+1/2'

loop_
_atom_site_type_symbol
_atom_site_label
_atom_site_fract_x
_atom_site_fract_y
_atom_site_fract_z
_atom_site_U_iso_or_equiv
_atom_site_adp_type
_atom_site_calc_flag
_atom_site_occupancy
_atom_site_disorder_assembly
_atom_site_disorder_group
C C1 0.2799(2) 0.3112(4) 0.2052(2) 0.0367(5) Uani d 1 . .
C C2 0.2417(3) 0.1097(4) 0.2172(3) 0.0445(6) Uani d 1 . .
H H2 0.265741 0.011733 0.161908 0.053 Uiso calc 1 . .
C C3 0.1673(3) 0.0538(4) 0.3118(3) 0.0478(6) Uani d 1 . .
H H3 0.142230 -0.082099 0.319082 0.057 Uiso calc 1 . .
C C4 0.1296(3) 0.1968(4) 0.3958(2) 0.0422(6) Uani d 1 . .
C C5 0.1670(3) 0.4010(4) 0.3810(3) 0.0437(6) Uani d 1 . .
H H5 0.141106 0.500353 0.434520 0.052 Uiso calc 1 . .
C C6 0.2419(3) 0.4561(4) 0.2879(2) 0.0413(6) Uani d 1 . .
H H6 0.267171 0.591786 0.280253 0.050 Uiso calc 1 . .
N N1 0.0600(3) 0.1413(5) 0.4919(3) 0.0648(8) Uani d 1 . .
O O1 0.3872(3) 0.2145(4) 0.0083(2) 0.0685(7) Uani d 1 . .
O O2 0.4990(2) 0.4606(4) 0.1461(2) 0.0629(6) Uani d 1 . .
O O3 0.3054(2) 0.5583(3) 0.02517(18) 0.0554(6) Uani d 1 . .
H H1A 0.012(4) 0.243(5) 0.520(4) 0.088(14) Uiso d 1 . .
H H1B 0.018(3) 0.024(5) 0.488(4) 0.072(12) Uiso d 1 . .
C C7 0.9403(4) 0.6507(8) 0.1124(4) 0.0829(12) Uani d 1 . .
H H7A 0.909563 0.612015 0.030421 0.124 Uiso calc 1 . .
H H7B 1.021641 0.582605 0.135713 0.124 Uiso calc 1 . .
H H7C 0.953392 0.796103 0.116045 0.124 Uiso calc 1 . .
C C8 0.8400(3) 0.5899(5) 0.1991(3) 0.0614(9) Uani d 1 . .
H H8A 0.867832 0.640996 0.280284 0.074 Uiso calc 1 . .
H H8B 0.757055 0.654361 0.172644 0.074 Uiso calc 1 . .
C C9 0.8201(3) 0.3642(5) 0.2060(3) 0.0530(7) Uani d 1 . .
H H9A 0.901763 0.299306 0.235920 0.064 Uiso calc 1 . .
H H9B 0.794755 0.311445 0.124654 0.064 Uiso calc 1 . .
C C10 0.6895(3) 0.0913(5) 0.3018(3) 0.0516(8) Uani d 1 . .
H H10A 0.768416 0.021660 0.334665 0.062 Uiso calc 1 . .
H H10B 0.663027 0.033385 0.221981 0.062 Uiso calc 1 . .
C C11 0.5834(4) 0.0585(5) 0.3850(3) 0.0591(8) Uani d 1 . .
H H11A 0.507946 0.140033 0.355995 0.071 Uiso calc 1 . .
H H11B 0.613660 0.106484 0.466270 0.071 Uiso calc 1 . .
C C12 0.5419(4) -0.1628(7) 0.3930(5) 0.0802(12) Uani d 1 . .
H H12A 0.512348 -0.211830 0.312830 0.120 Uiso calc 1 . .
H H12B 0.472165 -0.173525 0.445549 0.120 Uiso calc 1 . .
H H12C 0.614985 -0.243529 0.425863 0.120 Uiso calc 1 . .
N N2 0.7169(2) 0.3125(4) 0.2888(2) 0.0435(5) Uani d 1 . .
S S1 0.37479(6) 0.38949(10) 0.08711(6) 0.04080(17) Uani d 1 . .
H H2A 0.734(3) 0.372(4) 0.364(2) 0.064(10) Uiso d 1 . .
H H2B 0.644(2) 0.382(4) 0.264(3) 0.069(12) Uiso d 1 . .

loop_
_atom_site_aniso_label
_atom_site_aniso_U_11
_atom_site_aniso_U_22
_atom_site_aniso_U_33
_atom_site_aniso_U_12
_atom_site_aniso_U_13
_atom_site_aniso_U_23
C1 0.0348(12) 0.0419(13) 0.0332(11) 0.0043(10) 0.0018(9) 0.0014(9)
C2 0.0517(17) 0.0382(13) 0.0438(14) 0.0021(11) 0.0060(12) -0.0044(11)
C3 0.0528(16) 0.0376(13) 0.0533(16) -0.0064(12) 0.0073(13) -0.0001(12)
C4 0.0381(13) 0.0457(14) 0.0427(13) -0.0032(11) 0.0033(11) 0.0007(11)
C5 0.0461(15) 0.0431(14) 0.0427(14) -0.0006(11) 0.0087(12) -0.0080(10)
C6 0.0455(14) 0.0349(12) 0.0437(14) -0.0006(10) 0.0049(12) -0.0033(10)
N1 0.072(2) 0.0622(18) 0.0641(18) -0.0099(15) 0.0292(16) 0.0007(14)
O1 0.0877(17) 0.0627(14) 0.0594(13) 0.0110(13) 0.0303(12) -0.0067(12)
O2 0.0394(11) 0.0936(17) 0.0546(12) -0.0071(11) -0.0020(10) 0.0245(12)
O3 0.0606(13) 0.0637(13) 0.0416(11) 0.0157(11) 0.0023(10) 0.0158(10)
C7 0.066(2) 0.116(3) 0.065(2) -0.023(2) 0.0032(19) 0.010(2)
C8 0.061(2) 0.073(2) 0.0502(17) -0.0077(17) 0.0041(16) 0.0003(15)
C9 0.0443(16) 0.069(2) 0.0448(15) 0.0084(14) 0.0000(13) -0.0059(13)
C10 0.058(2) 0.0487(17) 0.0464(16) 0.0045(13) -0.0052(14) -0.0062(12)
C11 0.062(2) 0.0575(19) 0.0567(18) 0.0025(16) -0.0017(16) 0.0008(15)
C12 0.075(3) 0.068(2) 0.096(3) -0.010(2) 0.000(2) 0.012(2)
N2 0.0454(12) 0.0454(13) 0.0383(11) 0.0061(11) -0.0038(9) -0.0062(10)
S1 0.0402(3) 0.0483(3) 0.0339(3) 0.0074(3) 0.0033(2) 0.0044(3)

loop_
_atom_type_symbol
_atom_type_description
_atom_type_scat_dispersion_real
_atom_type_scat_dispersion_imag
_atom_type_scat_source
C C 0.0033 0.0016 'International Tables Vol C Tables 4.2.6.8 and 6.1.1.4'
H H 0 0 'International Tables Vol C Tables 4.2.6.8 and 6.1.1.4'
N N 0.0061 0.0033 'International Tables Vol C Tables 4.2.6.8 and 6.1.1.4'
O O 0.0106 0.006 'International Tables Vol C Tables 4.2.6.8 and 6.1.1.4'
S S 0.1246 0.1234 'International Tables Vol C Tables 4.2.6.8 and 6.1.1.4'

loop_
_geom_angle_atom_site_label_1
_geom_angle_atom_site_label_2
_geom_angle_atom_site_label_3
_geom_angle_site_symmetry_1
_geom_angle_site_symmetry_3
_geom_angle
_geom_angle_publ_flag
C2 C1 C6 . . 119.2(2) ?
C2 C1 S1 . . 121.7(2) ?
C6 C1 S1 . . 119.1(2) ?
C1 C2 H2 . . 120.0 ?
C1 C2 C3 . . 120.0(3) ?
C3 C2 H2 . . 120.0 ?
C2 C3 H3 . . 119.3 ?
C2 C3 C4 . . 121.4(3) ?
C4 C3 H3 . . 119.3 ?
C3 C4 C5 . . 117.9(2) ?
N1 C4 C3 . . 121.6(3) ?
N1 C4 C5 . . 120.4(3) ?
C4 C5 H5 . . 119.6 ?
C6 C5 C4 . . 120.7(2) ?
C6 C5 H5 . . 119.6 ?
C1 C6 H6 . . 119.6 ?
C5 C6 C1 . . 120.8(2) ?
C5 C6 H6 . . 119.6 ?
C4 N1 H1A . . 114(3) ?
C4 N1 H1B . . 118(3) ?
H1A N1 H1B . . 113(4) ?
H7A C7 H7B . . 109.5 ?
H7A C7 H7C . . 109.5 ?
H7B C7 H7C . . 109.5 ?
C8 C7 H7A . . 109.5 ?
C8 C7 H7B . . 109.5 ?
C8 C7 H7C . . 109.5 ?
C7 C8 H8A . . 108.9 ?
C7 C8 H8B . . 108.9 ?
H8A C8 H8B . . 107.7 ?
C9 C8 C7 . . 113.2(3) ?
C9 C8 H8A . . 108.9 ?
C9 C8 H8B . . 108.9 ?
C8 C9 H9A . . 109.4 ?
C8 C9 H9B . . 109.4 ?
C8 C9 N2 . . 111.2(2) ?
H9A C9 H9B . . 108.0 ?
N2 C9 H9A . . 109.4 ?
N2 C9 H9B . . 109.4 ?
H10A C10 H10B . . 108.1 ?
C11 C10 H10A . . 109.5 ?
C11 C10 H10B . . 109.5 ?
N2 C10 H10A . . 109.5 ?
N2 C10 H10B . . 109.5 ?
N2 C10 C11 . . 110.7(3) ?
C10 C11 H11A . . 108.9 ?
C10 C11 H11B . . 108.9 ?
C10 C11 C12 . . 113.3(3) ?
H11A C11 H11B . . 107.7 ?
C12 C11 H11A . . 108.9 ?
C12 C11 H11B . . 108.9 ?
C11 C12 H12A . . 109.5 ?
C11 C12 H12B . . 109.5 ?
C11 C12 H12C . . 109.5 ?
H12A C12 H12B . . 109.5 ?
H12A C12 H12C . . 109.5 ?
H12B C12 H12C . . 109.5 ?
C9 N2 H2A . . 112(2) ?
C9 N2 H2B . . 109(2) ?
C10 N2 C9 . . 115.5(2) ?
C10 N2 H2A . . 110.4(19) ?
C10 N2 H2B . . 111(2) ?
H2A N2 H2B . . 98(3) ?
O1 S1 C1 . . 107.05(13) ?
O1 S1 O2 . . 113.52(17) ?
O1 S1 O3 . . 112.81(14) ?
O2 S1 C1 . . 106.52(12) ?
O3 S1 C1 . . 106.58(12) ?
O3 S1 O2 . . 109.88(15) ?

loop_
_geom_bond_atom_site_label_1
_geom_bond_atom_site_label_2
_geom_bond_site_symmetry_2
_geom_bond_distance
_geom_bond_publ_flag
C1 C2 . 1.384(3) ?
C1 C6 . 1.391(3) ?
C1 S1 . 1.763(3) ?
C2 H2 . 0.9300 ?
C2 C3 . 1.390(4) ?
C3 H3 . 0.9300 ?
C3 C4 . 1.391(4) ?
C4 C5 . 1.402(4) ?
C4 N1 . 1.373(4) ?
C5 H5 . 0.9300 ?
C5 C6 . 1.378(4) ?
C6 H6 . 0.9300 ?
N1 H1A . 0.90(2) ?
N1 H1B . 0.88(2) ?
O1 S1 . 1.446(2) ?
O2 S1 . 1.454(2) ?
O3 S1 . 1.449(2) ?
C7 H7A . 0.9600 ?
C7 H7B . 0.9600 ?
C7 H7C . 0.9600 ?
C7 C8 . 1.515(5) ?
C8 H8A . 0.9700 ?
C8 H8B . 0.9700 ?
C8 C9 . 1.492(5) ?
C9 H9A . 0.9700 ?
C9 H9B . 0.9700 ?
C9 N2 . 1.493(4) ?
C10 H10A . 0.9700 ?
C10 H10B . 0.9700 ?
C10 C11 . 1.496(5) ?
C10 N2 . 1.483(4) ?
C11 H11A . 0.9700 ?
C11 H11B . 0.9700 ?
C11 C12 . 1.513(5) ?
C12 H12A . 0.9600 ?
C12 H12B . 0.9600 ?
C12 H12C . 0.9600 ?
N2 H2A . 0.91(2) ?
N2 H2B . 0.90(2) ?

loop_
_geom_hbond_atom_site_label_D
_geom_hbond_atom_site_label_H
_geom_hbond_atom_site_label_A
_geom_hbond_site_symmetry_A
_geom_hbond_distance_DH
_geom_hbond_distance_HA
_geom_hbond_distance_DA
_geom_hbond_angle_DHA
N1 H1A O2 2_465 0.90(2) 2.39(3) 3.196(4) 149(4)
N1 H1A O3 2_465 0.90(2) 2.49(3) 3.313(4) 153(4)
N1 H1B O1 2_455 0.88(2) 2.08(2) 2.940(4) 165(4)
N2 H2A O3 2_565 0.91(2) 1.91(2) 2.801(3) 164(3)
N2 H2B O2 . 0.90(2) 1.95(3) 2.786(3) 154(3)

loop_
_geom_torsion_atom_site_label_1
_geom_torsion_atom_site_label_2
_geom_torsion_atom_site_label_3
_geom_torsion_atom_site_label_4
_geom_torsion_site_symmetry_1
_geom_torsion_site_symmetry_2
_geom_torsion_site_symmetry_3
_geom_torsion_site_symmetry_4
_geom_torsion
_geom_torsion_publ_flag
C1 C2 C3 C4 . . . . 0.1(4) ?
C2 C1 C6 C5 . . . . 0.1(4) ?
C2 C1 S1 O1 . . . . 5.8(3) ?
C2 C1 S1 O2 . . . . -116.0(2) ?
C2 C1 S1 O3 . . . . 126.7(2) ?
C2 C3 C4 C5 . . . . 1.1(4) ?
C2 C3 C4 N1 . . . . -177.7(3) ?
C3 C4 C5 C6 . . . . -1.7(4) ?
C4 C5 C6 C1 . . . . 1.2(4) ?
C6 C1 C2 C3 . . . . -0.7(4) ?
C6 C1 S1 O1 . . . . -173.8(2) ?
C6 C1 S1 O2 . . . . 64.5(2) ?
C6 C1 S1 O3 . . . . -52.8(2) ?
N1 C4 C5 C6 . . . . 177.1(3) ?
C7 C8 C9 N2 . . . . -177.9(3) ?
C8 C9 N2 C10 . . . . 179.9(3) ?
C11 C10 N2 C9 . . . . -179.1(3) ?
N2 C10 C11 C12 . . . . 174.7(3) ?
S1 C1 C2 C3 . . . . 179.8(2) ?
S1 C1 C6 C5 . . . . 179.6(2) ?
